data_1538260
loop_
_publ_author_name
'Hofmann, W.K.'
'Jeitschko, W.'

_publ_section_title
;
 Ternary pnictides M Ni2-x Pn2 (M= Sr and rare earth metals, Pn= Sb, Bi)
 with defect CaBe2Ge2- and defect ThCr2Si2-structures
;
_journal_name_full 'Journal of the Less-Common Metals'
_journal_page_first 313
_journal_page_last 322
_journal_volume 138
_journal_year 1988
_chemical_formula_sum 'Ni2 Sb2 Sr'
_chemical_name_systematic 'Ni2 Sr Sb2'
_space_group_IT_number 139
_symmetry_space_group_name_Hall '-I 4 2'
_symmetry_space_group_name_H-M 'I 4/m m m'
_cell_angle_alpha 90
_cell_angle_beta 90
_cell_angle_gamma 90
_cell_formula_units_Z 2
_cell_length_a 4.42
_cell_length_b 4.42
_cell_length_c 10.679
_cell_volume 208.629
_citation_journal_id_ASTM JCOMAH
_cod_data_source_file Hofmann_JCOMAH_1988_1018.cif
_cod_data_source_block Ni2Sb2Sr1
_cod_original_cell_volume 208.6292
_cod_original_formula_sum 'Ni2 Sb2 Sr1'
_cod_database_code 1538260

loop_
_symmetry_equiv_pos_as_xyz
x,y,z
-y,x,z
-x,-y,z
y,-x,z
x,-y,-z
y,x,-z
-x,y,-z
-y,-x,-z
-x,-y,-z
y,-x,-z
x,y,-z
-y,x,-z
-x,y,z
-y,-x,z
x,-y,z
y,x,z
x+1/2,y+1/2,z+1/2
-y+1/2,x+1/2,z+1/2
-x+1/2,-y+1/2,z+1/2
y+1/2,-x+1/2,z+1/2
x+1/2,-y+1/2,-z+1/2
y+1/2,x+1/2,-z+1/2
-x+1/2,y+1/2,-z+1/2
-y+1/2,-x+1/2,-z+1/2
-x+1/2,-y+1/2,-z+1/2
y+1/2,-x+1/2,-z+1/2
x+1/2,y+1/2,-z+1/2
-y+1/2,x+1/2,-z+1/2
-x+1/2,y+1/2,z+1/2
-y+1/2,-x+1/2,z+1/2
x+1/2,-y+1/2,z+1/2
y+1/2,x+1/2,z+1/2

loop_
_atom_site_label
_atom_site_type_symbol
_atom_site_fract_x
_atom_site_fract_y
_atom_site_fract_z
_atom_site_occupancy
_atom_site_U_iso_or_equiv
Ni1 Ni 0 0.5 0.25 1 0.0
Sr1 Sr 0 0 0 1 0.0
Sb1 Sb 0 0 0.375 1 0.0
